data_1550610
loop_
_publ_author_name
'Sharma, Mahendra Kumar'
'Sinhababu, Soumen'
'Mahawar, Pritam'
'Mukherjee, Goutam'
'Pandey, Bhawana'
'Rajaraman, Gopalan'
'Selvarajan, Nagendran'

_publ_section_title
;
 Donor-Acceptor-Stabilized Germanium Analogues of Acid Chloride, Ester,
 and Acyl Pyrrole Compounds: Synthesis and Reactivity
;
_journal_name_full 'Chemical Science'
_journal_paper_doi 10.1039/C8SC05380D
_journal_year 2019
_chemical_formula_moiety 'C37 H27 B F15 Ge N3 O, C H2 Cl2'
_chemical_formula_sum 'C38 H29 B Cl2 F15 Ge N3 O'
_chemical_formula_weight 982.96
_chemical_name_systematic
; 
 ? 
;
_space_group_IT_number 2
_symmetry_cell_setting triclinic
_symmetry_space_group_name_Hall '-P 1'
_symmetry_space_group_name_H-M 'P -1'
_atom_sites_solution_hydrogens geom
_atom_sites_solution_primary direct
_atom_sites_solution_secondary difmap
_audit_creation_method SHELXL-97
_audit_update_record
;
2018-06-22 deposited with the CCDC.    2019-02-18 downloaded from the CCDC.
;
_cell_angle_alpha 106.723(4)
_cell_angle_beta 96.368(3)
_cell_angle_gamma 115.028(3)
_cell_formula_units_Z 2
_cell_length_a 12.436(2)
_cell_length_b 12.462(2)
_cell_length_c 15.186(3)
_cell_measurement_reflns_used 2030
_cell_measurement_temperature 100(2)
_cell_measurement_theta_max 23.497
_cell_measurement_theta_min 2.295
_cell_volume 1967.5(6)
_computing_cell_refinement 'Bruker SMART'
_computing_data_collection 'Bruker SMART'
_computing_data_reduction 'Bruker SAINT'
_computing_molecular_graphics 'Bruker SHELXTL'
_computing_publication_material 'Bruker SHELXTL'
_computing_structure_refinement 'SHELXL-97 (Sheldrick, 1997)'
_computing_structure_solution 'SHELXS-97 (Sheldrick, 1990)'
_diffrn_ambient_temperature 100(2)
_diffrn_measured_fraction_theta_full 0.979
_diffrn_measured_fraction_theta_max 0.979
_diffrn_measurement_device_type 'CCD area detector'
_diffrn_measurement_method 'phi and omega scans'
_diffrn_radiation_monochromator graphite
_diffrn_radiation_source 'fine-focus sealed tube'
_diffrn_radiation_type MoK\a
_diffrn_radiation_wavelength 0.71073
_diffrn_reflns_av_R_equivalents 0.0363
_diffrn_reflns_av_sigmaI/netI 0.0912
_diffrn_reflns_limit_h_max 14
_diffrn_reflns_limit_h_min -14
_diffrn_reflns_limit_k_max 14
_diffrn_reflns_limit_k_min -13
_diffrn_reflns_limit_l_max 18
_diffrn_reflns_limit_l_min -14
_diffrn_reflns_number 9788
_diffrn_reflns_theta_full 25.00
_diffrn_reflns_theta_max 25.00
_diffrn_reflns_theta_min 1.45
_exptl_absorpt_coefficient_mu 1.023
_exptl_absorpt_correction_T_max 0.683
_exptl_absorpt_correction_T_min 0.664
_exptl_absorpt_correction_type multi-scan
_exptl_absorpt_process_details '(SADABS; Bruker, 2000)'
_exptl_crystal_colour yellow
_exptl_crystal_density_diffrn 1.659
_exptl_crystal_density_method 'not measured'
_exptl_crystal_description block
_exptl_crystal_F_000 984.0
_exptl_crystal_size_max 0.451
_exptl_crystal_size_mid 0.443
_exptl_crystal_size_min 0.410
_refine_diff_density_max 1.136
_refine_diff_density_min -0.759
_refine_diff_density_rms 0.097
_refine_ls_extinction_method none
_refine_ls_goodness_of_fit_ref 0.974
_refine_ls_hydrogen_treatment mixed
_refine_ls_matrix_type full
_refine_ls_number_parameters 554
_refine_ls_number_reflns 6771
_refine_ls_number_restraints 0
_refine_ls_restrained_S_all 0.974
_refine_ls_R_factor_all 0.0897
_refine_ls_R_factor_gt 0.0560
_refine_ls_shift/su_max 0.001
_refine_ls_shift/su_mean 0.000
_refine_ls_structure_factor_coef Fsqd
_refine_ls_weighting_details 'calc w=1/[\s^2^(Fo^2^)+(0.0799P)^2^+0.0000P] where P=(Fo^2^+2Fc^2^)/3'
_refine_ls_weighting_scheme calc
_refine_ls_wR_factor_gt 0.1319
_refine_ls_wR_factor_ref 0.1500
_reflns_number_gt 4527
_reflns_number_total 6771
_reflns_threshold_expression >2sigma(I)
_cod_data_source_file c8sc05380d2.cif
_cod_data_source_block Compound_15__sharma8m
_cod_original_cell_volume 1967.6(6)
_cod_database_code 1550610

loop_
_symmetry_equiv_pos_as_xyz
'x, y, z'
'-x, -y, -z'

loop_
_atom_site_label
_atom_site_type_symbol
_atom_site_fract_x
_atom_site_fract_y
_atom_site_fract_z
_atom_site_U_iso_or_equiv
_atom_site_adp_type
_atom_site_occupancy
_atom_site_symmetry_multiplicity
_atom_site_calc_flag
_atom_site_refinement_flags
Ge1 Ge 0.91984(5) 0.57684(5) 0.21869(4) 0.02080(17) Uani 1 1 d .
Cl2 Cl 0.43962(16) 0.81381(18) 0.42352(13) 0.0595(5) Uani 1 1 d .
Cl1 Cl 0.50231(18) 0.8608(2) 0.25627(14) 0.0788(6) Uani 1 1 d .
F1 F 0.8508(2) 0.8779(2) 0.38830(18) 0.0232(6) Uani 1 1 d .
F14 F 1.3150(2) 1.0746(3) 0.3455(2) 0.0298(7) Uani 1 1 d .
F11 F 0.8497(2) 0.9987(2) 0.24705(19) 0.0260(7) Uani 1 1 d .
F15 F 1.1334(2) 0.8402(2) 0.26523(19) 0.0262(7) Uani 1 1 d .
F5 F 0.6274(2) 0.5370(2) 0.08974(19) 0.0300(7) Uani 1 1 d .
F2 F 0.6714(3) 0.7708(3) 0.46218(19) 0.0293(7) Uani 1 1 d .
F3 F 0.4652(3) 0.5473(3) 0.3534(2) 0.0359(8) Uani 1 1 d .
F9 F 0.9626(3) 0.8546(3) -0.1053(2) 0.0347(8) Uani 1 1 d .
F6 F 0.6326(2) 0.7792(3) 0.10498(19) 0.0286(7) Uani 1 1 d .
F13 F 1.2721(3) 1.2777(2) 0.3734(2) 0.0333(7) Uani 1 1 d .
F12 F 1.0380(3) 1.2371(3) 0.3267(2) 0.0317(7) Uani 1 1 d .
F4 F 0.4449(3) 0.4347(3) 0.1657(2) 0.0386(8) Uani 1 1 d .
F10 F 1.0078(2) 0.8032(3) 0.04894(19) 0.0296(7) Uani 1 1 d .
F8 F 0.7543(3) 0.8701(3) -0.1551(2) 0.0401(8) Uani 1 1 d .
F7 F 0.5933(3) 0.8347(3) -0.0462(2) 0.0353(7) Uani 1 1 d .
O1 O 0.9033(3) 0.6649(3) 0.1568(2) 0.0209(8) Uani 1 1 d .
N2 N 0.9152(3) 0.6165(4) 0.3449(3) 0.0205(9) Uani 1 1 d .
N3 N 1.0494(3) 0.5510(4) 0.1964(3) 0.0226(9) Uani 1 1 d .
N1 N 0.7817(4) 0.4238(4) 0.1910(3) 0.0226(9) Uani 1 1 d .
B1 B 0.8622(5) 0.7638(5) 0.1829(4) 0.0214(13) Uani 1 1 d .
C22 C 0.6591(5) 0.7142(5) 0.3691(3) 0.0214(11) Uani 1 1 d .
C20 C 0.7490(4) 0.7133(4) 0.2340(3) 0.0190(11) Uani 1 1 d .
C23 C 0.5566(4) 0.6030(5) 0.3149(4) 0.0239(12) Uani 1 1 d .
C32 C 0.9798(4) 0.9059(4) 0.2495(3) 0.0194(11) Uani 1 1 d .
C1 C 0.7345(4) 0.4169(5) 0.2675(4) 0.0215(11) Uani 1 1 d .
C25 C 0.6427(4) 0.6012(5) 0.1832(4) 0.0235(11) Uani 1 1 d .
C37 C 1.1014(4) 0.9335(4) 0.2776(3) 0.0201(11) Uani 1 1 d .
C24 C 0.5466(5) 0.5453(5) 0.2206(4) 0.0279(12) Uani 1 1 d .
C21 C 0.7527(4) 0.7687(4) 0.3283(3) 0.0185(11) Uani 1 1 d .
C33 C 0.9645(4) 1.0138(5) 0.2703(3) 0.0218(11) Uani 1 1 d .
C28 C 0.6947(4) 0.8237(4) -0.0229(3) 0.0232(11) Uani 1 1 d .
C31 C 0.9015(4) 0.8055(4) 0.0266(3) 0.0222(11) Uani 1 1 d .
C36 C 1.1988(4) 1.0566(5) 0.3213(3) 0.0218(11) Uani 1 1 d .
C7 C 0.8099(4) 0.5255(4) 0.3549(4) 0.0214(11) Uani 1 1 d .
C8 C 0.7241(5) 0.3296(5) 0.0924(4) 0.0276(12) Uani 1 1 d .
H8A H 0.7356 0.3746 0.0488 0.033 Uiso 1 1 calc R
H8B H 0.6363 0.2813 0.0840 0.033 Uiso 1 1 calc R
C9 C 1.0020(4) 0.7421(4) 0.4186(3) 0.0227(11) Uani 1 1 d .
H9A H 0.9655 0.7578 0.4709 0.027 Uiso 1 1 calc R
H9B H 1.0140 0.8070 0.3919 0.027 Uiso 1 1 calc R
C27 C 0.7182(4) 0.7951(4) 0.0557(3) 0.0205(11) Uani 1 1 d .
C30 C 0.8810(5) 0.8340(5) -0.0529(3) 0.0233(11) Uani 1 1 d .
C17 C 1.1049(5) 0.5725(5) 0.1245(4) 0.0318(13) Uani 1 1 d .
H17 H 1.0894 0.6116 0.0847 0.038 Uiso 1 1 calc R
C35A C 1.1779(4) 1.1583(5) 0.3370(3) 0.0244(12) Uani 1 1 d .
C34 C 1.0599(5) 1.1372(5) 0.3118(3) 0.0239(12) Uani 1 1 d .
C4 C 0.5781(5) 0.3581(5) 0.4148(4) 0.0324(13) Uani 1 1 d .
H4 H 0.5176 0.3271 0.4454 0.039 Uiso 1 1 calc R
C26 C 0.8209(4) 0.7832(4) 0.0843(3) 0.0186(11) Uani 1 1 d .
C5 C 0.6817(5) 0.4686(5) 0.4684(4) 0.0283(13) Uani 1 1 d .
H5 H 0.6848 0.5002 0.5326 0.034 Uiso 1 1 calc R
C2 C 0.6227(5) 0.3133(5) 0.2566(4) 0.0320(13) Uani 1 1 d .
H2 H 0.5884 0.2502 0.1958 0.038 Uiso 1 1 calc R
C3 C 0.5535(5) 0.2879(5) 0.3208(4) 0.0361(14) Uani 1 1 d .
H3 H 0.4797 0.2118 0.2961 0.043 Uiso 1 1 calc R
C10 C 0.7760(5) 0.2364(5) 0.0659(4) 0.0356(14) Uani 1 1 d .
H10 H 0.8639 0.2860 0.0718 0.043 Uiso 1 1 calc R
C6 C 0.7840(5) 0.5425(5) 0.4431(4) 0.0256(12) Uani 1 1 d .
H6 H 0.8448 0.6148 0.4933 0.031 Uiso 1 1 calc R
C29 C 0.7773(5) 0.8432(5) -0.0776(3) 0.0272(12) Uani 1 1 d .
C14 C 1.1180(5) 0.6668(5) 0.5088(4) 0.0364(14) Uani 1 1 d .
H14A H 1.1977 0.6741 0.5286 0.055 Uiso 1 1 calc R
H14B H 1.0615 0.5808 0.4666 0.055 Uiso 1 1 calc R
H14C H 1.0889 0.6884 0.5639 0.055 Uiso 1 1 calc R
C11 C 1.1273(4) 0.7561(5) 0.4580(4) 0.0255(12) Uani 1 1 d .
H11 H 1.1605 0.7343 0.4039 0.031 Uiso 1 1 calc R
C38 C 0.3951(6) 0.8362(7) 0.3246(6) 0.064(2) Uani 1 1 d .
H38A H 0.3810 0.9094 0.3430 0.077 Uiso 1 1 calc R
H38B H 0.3175 0.7622 0.2852 0.077 Uiso 1 1 calc R
C15 C 1.2139(5) 0.8941(5) 0.5211(4) 0.0332(13) Uani 1 1 d .
H15A H 1.1804 0.9199 0.5723 0.050 Uiso 1 1 calc R
H15B H 1.2235 0.9468 0.4841 0.050 Uiso 1 1 calc R
H15C H 1.2926 0.9032 0.5470 0.050 Uiso 1 1 calc R
C18 C 1.1806(5) 0.4725(5) 0.1952(4) 0.0372(14) Uani 1 1 d .
H18 H 1.2260 0.4339 0.2100 0.045 Uiso 1 1 calc R
C16 C 1.0960(5) 0.4894(5) 0.2380(4) 0.0311(13) Uani 1 1 d .
H16 H 1.0729 0.4636 0.2877 0.037 Uiso 1 1 calc R
C19 C 1.1866(6) 0.5257(6) 0.1228(4) 0.0472(17) Uani 1 1 d .
H19 H 1.2371 0.5280 0.0818 0.057 Uiso 1 1 calc R
C13 C 0.7114(5) 0.1489(5) -0.0396(4) 0.0413(15) Uani 1 1 d .
H13A H 0.7457 0.0926 -0.0593 0.062 Uiso 1 1 calc R
H13B H 0.7235 0.1999 -0.0782 0.062 Uiso 1 1 calc R
H13C H 0.6249 0.0995 -0.0472 0.062 Uiso 1 1 calc R
C12 C 0.7630(6) 0.1608(6) 0.1290(4) 0.0449(16) Uani 1 1 d .
H12A H 0.8041 0.2180 0.1941 0.067 Uiso 1 1 calc R
H12B H 0.7995 0.1065 0.1101 0.067 Uiso 1 1 calc R
H12C H 0.6773 0.1096 0.1230 0.067 Uiso 1 1 calc R

loop_
_atom_site_aniso_label
_atom_site_aniso_U_11
_atom_site_aniso_U_22
_atom_site_aniso_U_33
_atom_site_aniso_U_23
_atom_site_aniso_U_13
_atom_site_aniso_U_12
Ge1 0.0177(3) 0.0197(3) 0.0273(3) 0.0124(2) 0.0138(2) 0.0067(2)
Cl2 0.0527(11) 0.0781(13) 0.0692(12) 0.0340(10) 0.0312(9) 0.0422(10)
Cl1 0.0526(12) 0.1279(18) 0.0624(12) 0.0495(13) 0.0234(10) 0.0378(13)
F1 0.0212(16) 0.0234(15) 0.0202(14) 0.0073(12) 0.0085(12) 0.0061(13)
F14 0.0182(16) 0.0278(16) 0.0374(17) 0.0155(14) 0.0101(14) 0.0028(13)
F11 0.0231(16) 0.0268(16) 0.0298(16) 0.0129(13) 0.0097(13) 0.0112(14)
F15 0.0195(15) 0.0228(16) 0.0366(17) 0.0131(13) 0.0112(13) 0.0082(13)
F5 0.0253(17) 0.0238(16) 0.0247(15) 0.0021(13) 0.0109(13) 0.0011(13)
F2 0.0297(17) 0.0380(18) 0.0217(15) 0.0131(14) 0.0154(13) 0.0139(15)
F3 0.0292(18) 0.0357(18) 0.0450(19) 0.0221(16) 0.0278(16) 0.0086(15)
F9 0.0432(19) 0.0419(18) 0.0278(16) 0.0226(15) 0.0242(15) 0.0182(16)
F6 0.0209(16) 0.0387(18) 0.0288(16) 0.0174(14) 0.0141(13) 0.0116(14)
F13 0.0284(17) 0.0175(16) 0.0360(17) 0.0093(13) 0.0038(14) -0.0033(14)
F12 0.0369(18) 0.0217(16) 0.0320(16) 0.0093(13) 0.0062(14) 0.0113(14)
F4 0.0248(18) 0.0281(17) 0.0443(19) 0.0080(15) 0.0163(15) -0.0016(15)
F10 0.0252(17) 0.0386(18) 0.0324(16) 0.0203(15) 0.0199(14) 0.0142(15)
F8 0.052(2) 0.047(2) 0.0260(16) 0.0224(15) 0.0140(16) 0.0217(17)
F7 0.0321(18) 0.0436(19) 0.0318(17) 0.0175(15) 0.0054(14) 0.0180(16)
O1 0.0201(18) 0.0196(18) 0.0289(18) 0.0142(15) 0.0149(16) 0.0093(15)
N2 0.016(2) 0.021(2) 0.027(2) 0.0118(19) 0.0110(18) 0.0072(19)
N3 0.019(2) 0.017(2) 0.031(2) 0.0111(19) 0.0149(19) 0.0058(19)
N1 0.018(2) 0.021(2) 0.029(2) 0.0133(19) 0.0127(19) 0.0060(19)
B1 0.015(3) 0.020(3) 0.027(3) 0.011(3) 0.010(3) 0.005(3)
C22 0.029(3) 0.026(3) 0.023(3) 0.017(2) 0.015(2) 0.018(3)
C20 0.017(3) 0.017(3) 0.024(3) 0.012(2) 0.009(2) 0.006(2)
C23 0.021(3) 0.027(3) 0.034(3) 0.021(3) 0.020(2) 0.011(2)
C32 0.023(3) 0.021(3) 0.015(2) 0.011(2) 0.011(2) 0.007(2)
C1 0.018(3) 0.024(3) 0.032(3) 0.018(2) 0.013(2) 0.013(2)
C25 0.023(3) 0.021(3) 0.027(3) 0.010(2) 0.012(2) 0.009(2)
C37 0.023(3) 0.020(3) 0.018(2) 0.011(2) 0.011(2) 0.007(2)
C24 0.018(3) 0.018(3) 0.039(3) 0.010(2) 0.010(2) 0.001(2)
C21 0.017(3) 0.016(3) 0.026(3) 0.011(2) 0.007(2) 0.008(2)
C33 0.020(3) 0.032(3) 0.019(2) 0.015(2) 0.009(2) 0.013(2)
C28 0.023(3) 0.020(3) 0.021(3) 0.005(2) 0.002(2) 0.008(2)
C31 0.020(3) 0.018(3) 0.024(3) 0.006(2) 0.011(2) 0.005(2)
C36 0.018(3) 0.026(3) 0.022(3) 0.017(2) 0.007(2) 0.006(2)
C7 0.020(3) 0.022(3) 0.034(3) 0.020(2) 0.014(2) 0.012(2)
C8 0.020(3) 0.025(3) 0.034(3) 0.014(2) 0.010(2) 0.006(2)
C9 0.025(3) 0.021(3) 0.024(3) 0.012(2) 0.014(2) 0.008(2)
C27 0.021(3) 0.020(3) 0.019(2) 0.008(2) 0.010(2) 0.006(2)
C30 0.028(3) 0.023(3) 0.017(2) 0.010(2) 0.014(2) 0.007(2)
C17 0.033(3) 0.044(3) 0.037(3) 0.027(3) 0.022(3) 0.024(3)
C35A 0.022(3) 0.022(3) 0.019(3) 0.011(2) 0.007(2) 0.000(2)
C34 0.036(3) 0.019(3) 0.018(3) 0.011(2) 0.010(2) 0.012(3)
C4 0.025(3) 0.036(3) 0.044(3) 0.026(3) 0.021(3) 0.011(3)
C26 0.024(3) 0.012(2) 0.019(2) 0.007(2) 0.012(2) 0.006(2)
C5 0.030(3) 0.037(3) 0.035(3) 0.024(3) 0.025(3) 0.020(3)
C2 0.025(3) 0.036(3) 0.033(3) 0.020(3) 0.013(3) 0.006(3)
C3 0.021(3) 0.041(3) 0.042(3) 0.025(3) 0.015(3) 0.004(3)
C10 0.033(3) 0.028(3) 0.044(3) 0.014(3) 0.017(3) 0.011(3)
C6 0.025(3) 0.030(3) 0.029(3) 0.016(2) 0.012(2) 0.015(3)
C29 0.043(3) 0.022(3) 0.013(2) 0.008(2) 0.007(2) 0.012(3)
C14 0.027(3) 0.038(3) 0.050(4) 0.022(3) 0.009(3) 0.018(3)
C11 0.020(3) 0.025(3) 0.035(3) 0.016(2) 0.013(2) 0.010(2)
C38 0.042(4) 0.071(5) 0.094(6) 0.038(5) 0.035(4) 0.029(4)
C15 0.026(3) 0.031(3) 0.034(3) 0.007(3) 0.008(3) 0.010(3)
C18 0.034(3) 0.030(3) 0.052(4) 0.012(3) 0.017(3) 0.019(3)
C16 0.036(3) 0.035(3) 0.042(3) 0.026(3) 0.023(3) 0.023(3)
C19 0.044(4) 0.062(4) 0.047(4) 0.023(3) 0.034(3) 0.028(4)
C13 0.042(4) 0.028(3) 0.049(4) 0.012(3) 0.014(3) 0.013(3)
C12 0.060(4) 0.039(4) 0.046(4) 0.018(3) 0.017(3) 0.031(3)

loop_
_atom_type_symbol
_atom_type_description
_atom_type_scat_dispersion_real
_atom_type_scat_dispersion_imag
_atom_type_scat_source
C C 0.0033 0.0016 'International Tables Vol C Tables 4.2.6.8 and 6.1.1.4'
H H 0.0000 0.0000 'International Tables Vol C Tables 4.2.6.8 and 6.1.1.4'
B B 0.0013 0.0007 'International Tables Vol C Tables 4.2.6.8 and 6.1.1.4'
N N 0.0061 0.0033 'International Tables Vol C Tables 4.2.6.8 and 6.1.1.4'
O O 0.0106 0.0060 'International Tables Vol C Tables 4.2.6.8 and 6.1.1.4'
F F 0.0171 0.0103 'International Tables Vol C Tables 4.2.6.8 and 6.1.1.4'
Ge Ge 0.1547 1.8001 'International Tables Vol C Tables 4.2.6.8 and 6.1.1.4'
Cl Cl 0.1484 0.1585 'International Tables Vol C Tables 4.2.6.8 and 6.1.1.4'

loop_
_geom_angle_atom_site_label_1
_geom_angle_atom_site_label_2
_geom_angle_atom_site_label_3
_geom_angle
O1 Ge1 N3 108.17(16)
O1 Ge1 N1 114.37(17)
N3 Ge1 N1 110.33(17)
O1 Ge1 N2 120.92(16)
N3 Ge1 N2 113.92(18)
N1 Ge1 N2 87.67(17)
B1 O1 Ge1 129.0(3)
C7 N2 C9 126.0(4)
C7 N2 Ge1 111.4(3)
C9 N2 Ge1 121.5(3)
C16 N3 C17 108.5(4)
C16 N3 Ge1 125.6(3)
C17 N3 Ge1 125.2(4)
C1 N1 C8 126.1(4)
C1 N1 Ge1 112.7(3)
C8 N1 Ge1 120.8(3)
O1 B1 C26 107.2(4)
O1 B1 C32 111.0(4)
C26 B1 C32 102.9(4)
O1 B1 C20 107.7(4)
C26 B1 C20 113.7(4)
C32 B1 C20 114.1(4)
F2 C22 C23 120.4(4)
F2 C22 C21 119.9(4)
C23 C22 C21 119.7(4)
C25 C20 C21 114.0(4)
C25 C20 B1 119.5(4)
C21 C20 B1 126.3(4)
F3 C23 C22 120.7(4)
F3 C23 C24 119.6(4)
C22 C23 C24 119.6(4)
C37 C32 C33 113.4(4)
C37 C32 B1 126.0(4)
C33 C32 B1 120.0(4)
N1 C1 C2 120.3(5)
N1 C1 C7 113.6(4)
C2 C1 C7 126.1(4)
F5 C25 C20 119.9(4)
F5 C25 C24 115.6(4)
C20 C25 C24 124.5(5)
F15 C37 C32 121.6(4)
F15 C37 C36 114.8(4)
C32 C37 C36 123.6(4)
F4 C24 C23 120.2(4)
F4 C24 C25 120.8(4)
C23 C24 C25 118.9(5)
F1 C21 C20 121.7(4)
F1 C21 C22 115.0(4)
C20 C21 C22 123.3(4)
F11 C33 C34 117.0(4)
F11 C33 C32 118.7(4)
C34 C33 C32 124.2(5)
F7 C28 C27 121.0(4)
F7 C28 C29 119.7(4)
C27 C28 C29 119.4(5)
F10 C31 C30 116.2(4)
F10 C31 C26 119.8(4)
C30 C31 C26 123.9(5)
F14 C36 C35A 120.3(4)
F14 C36 C37 119.5(4)
C35A C36 C37 120.1(4)
N2 C7 C6 120.5(5)
N2 C7 C1 114.0(4)
C6 C7 C1 125.5(4)
N1 C8 C10 113.9(4)
N1 C8 H8A 108.8
C10 C8 H8A 108.8
N1 C8 H8B 108.8
C10 C8 H8B 108.8
H8A C8 H8B 107.7
N2 C9 C11 114.3(4)
N2 C9 H9A 108.7
C11 C9 H9A 108.7
N2 C9 H9B 108.7
C11 C9 H9B 108.7
H9A C9 H9B 107.6
F6 C27 C28 114.7(4)
F6 C27 C26 121.1(4)
C28 C27 C26 124.1(4)
F9 C30 C29 119.6(4)
F9 C30 C31 120.9(5)
C29 C30 C31 119.5(4)
C19 C17 N3 107.6(5)
C19 C17 H17 126.2
N3 C17 H17 126.2
F13 C35A C36 120.7(4)
F13 C35A C34 120.3(5)
C36 C35A C34 119.0(4)
F12 C34 C35A 119.7(4)
F12 C34 C33 120.7(4)
C35A C34 C33 119.6(5)
C5 C4 C3 126.6(5)
C5 C4 H4 116.7
C3 C4 H4 116.7
C27 C26 C31 113.6(4)
C27 C26 B1 126.7(4)
C31 C26 B1 119.2(4)
C4 C5 C6 130.7(5)
C4 C5 H5 114.7
C6 C5 H5 114.7
C3 C2 C1 131.2(5)
C3 C2 H2 114.4
C1 C2 H2 114.4
C4 C3 C2 129.4(5)
C4 C3 H3 115.3
C2 C3 H3 115.3
C12 C10 C8 113.5(4)
C12 C10 C13 111.5(5)
C8 C10 C13 107.7(5)
C12 C10 H10 108.0
C8 C10 H10 108.0
C13 C10 H10 108.0
C5 C6 C7 130.3(5)
C5 C6 H6 114.8
C7 C6 H6 114.8
F8 C29 C30 120.9(4)
F8 C29 C28 119.7(5)
C30 C29 C28 119.4(4)
C11 C14 H14A 109.5
C11 C14 H14B 109.5
H14A C14 H14B 109.5
C11 C14 H14C 109.5
H14A C14 H14C 109.5
H14B C14 H14C 109.5
C14 C11 C15 112.3(5)
C14 C11 C9 112.0(4)
C15 C11 C9 109.1(4)
C14 C11 H11 107.7
C15 C11 H11 107.7
C9 C11 H11 107.7
Cl2 C38 Cl1 113.8(4)
Cl2 C38 H38A 108.8
Cl1 C38 H38A 108.8
Cl2 C38 H38B 108.8
Cl1 C38 H38B 108.8
H38A C38 H38B 107.7
C11 C15 H15A 109.5
C11 C15 H15B 109.5
H15A C15 H15B 109.5
C11 C15 H15C 109.5
H15A C15 H15C 109.5
H15B C15 H15C 109.5
C16 C18 C19 106.6(5)
C16 C18 H18 126.7
C19 C18 H18 126.7
C18 C16 N3 109.3(5)
C18 C16 H16 125.4
N3 C16 H16 125.4
C17 C19 C18 108.0(5)
C17 C19 H19 126.0
C18 C19 H19 126.0
C10 C13 H13A 109.5
C10 C13 H13B 109.5
H13A C13 H13B 109.5
C10 C13 H13C 109.5
H13A C13 H13C 109.5
H13B C13 H13C 109.5
C10 C12 H12A 109.5
C10 C12 H12B 109.5
H12A C12 H12B 109.5
C10 C12 H12C 109.5
H12A C12 H12C 109.5
H12B C12 H12C 109.5

loop_
_geom_bond_atom_site_label_1
_geom_bond_atom_site_label_2
_geom_bond_distance
Ge1 O1 1.695(3)
Ge1 N3 1.819(4)
Ge1 N1 1.836(4)
Ge1 N2 1.851(4)
Cl2 C38 1.682(8)
Cl1 C38 1.758(6)
F1 C21 1.343(5)
F14 C36 1.354(5)
F11 C33 1.350(5)
F15 C37 1.353(5)
F5 C25 1.360(5)
F2 C22 1.344(5)
F3 C23 1.352(5)
F9 C30 1.343(5)
F6 C27 1.348(5)
F13 C35A 1.341(5)
F12 C34 1.347(5)
F4 C24 1.350(6)
F10 C31 1.343(5)
F8 C29 1.345(5)
F7 C28 1.345(5)
O1 B1 1.494(6)
N2 C7 1.381(6)
N2 C9 1.471(6)
N3 C16 1.378(6)
N3 C17 1.385(6)
N1 C1 1.366(6)
N1 C8 1.473(6)
B1 C26 1.646(7)
B1 C32 1.658(7)
B1 C20 1.660(7)
C22 C23 1.356(7)
C22 C21 1.390(6)
C20 C25 1.374(7)
C20 C21 1.385(6)
C23 C24 1.370(7)
C32 C37 1.385(6)
C32 C33 1.389(6)
C1 C2 1.391(7)
C1 C7 1.445(7)
C25 C24 1.381(7)
C37 C36 1.387(7)
C33 C34 1.379(7)
C28 C27 1.376(6)
C28 C29 1.378(7)
C31 C30 1.379(7)
C31 C26 1.396(6)
C36 C35A 1.360(7)
C7 C6 1.392(7)
C8 C10 1.533(7)
C8 H8A 0.9700
C8 H8B 0.9700
C9 C11 1.523(7)
C9 H9A 0.9700
C9 H9B 0.9700
C27 C26 1.384(6)
C30 C29 1.364(7)
C17 C19 1.368(7)
C17 H17 0.9300
C35A C34 1.364(7)
C4 C5 1.357(7)
C4 C3 1.361(7)
C4 H4 0.9300
C5 C6 1.390(6)
C5 H5 0.9300
C2 C3 1.388(7)
C2 H2 0.9300
C3 H3 0.9300
C10 C12 1.502(7)
C10 C13 1.539(8)
C10 H10 0.9800
C6 H6 0.9300
C14 C11 1.501(7)
C14 H14A 0.9600
C14 H14B 0.9600
C14 H14C 0.9600
C11 C15 1.514(7)
C11 H11 0.9800
C38 H38A 0.9700
C38 H38B 0.9700
C15 H15A 0.9600
C15 H15B 0.9600
C15 H15C 0.9600
C18 C16 1.356(7)
C18 C19 1.432(8)
C18 H18 0.9300
C16 H16 0.9300
C19 H19 0.9300
C13 H13A 0.9600
C13 H13B 0.9600
C13 H13C 0.9600
C12 H12A 0.9600
C12 H12B 0.9600
C12 H12C 0.9600

loop_
_geom_torsion_atom_site_label_1
_geom_torsion_atom_site_label_2
_geom_torsion_atom_site_label_3
_geom_torsion_atom_site_label_4
_geom_torsion
N3 Ge1 O1 B1 -145.9(4)
N1 Ge1 O1 B1 90.7(4)
N2 Ge1 O1 B1 -12.0(4)
O1 Ge1 N2 C7 110.5(3)
N3 Ge1 N2 C7 -117.9(3)
N1 Ge1 N2 C7 -6.7(3)
O1 Ge1 N2 C9 -58.3(4)
N3 Ge1 N2 C9 73.3(4)
N1 Ge1 N2 C9 -175.5(4)
O1 Ge1 N3 C16 176.3(4)
N1 Ge1 N3 C16 -57.9(4)
N2 Ge1 N3 C16 38.8(5)
O1 Ge1 N3 C17 -14.1(4)
N1 Ge1 N3 C17 111.6(4)
N2 Ge1 N3 C17 -151.6(4)
O1 Ge1 N1 C1 -116.2(3)
N3 Ge1 N1 C1 121.6(3)
N2 Ge1 N1 C1 6.9(3)
O1 Ge1 N1 C8 56.8(4)
N3 Ge1 N1 C8 -65.4(4)
N2 Ge1 N1 C8 179.9(4)
Ge1 O1 B1 C26 -162.0(3)
Ge1 O1 B1 C32 86.4(4)
Ge1 O1 B1 C20 -39.3(5)
O1 B1 C20 C25 -61.0(6)
C26 B1 C20 C25 57.6(6)
C32 B1 C20 C25 175.2(4)
O1 B1 C20 C21 113.7(5)
C26 B1 C20 C21 -127.7(5)
C32 B1 C20 C21 -10.1(7)
F2 C22 C23 F3 0.1(7)
C21 C22 C23 F3 179.0(4)
F2 C22 C23 C24 -178.8(5)
C21 C22 C23 C24 0.1(7)
O1 B1 C32 C37 0.7(6)
C26 B1 C32 C37 -113.7(5)
C20 B1 C32 C37 122.7(5)
O1 B1 C32 C33 171.1(4)
C26 B1 C32 C33 56.7(5)
C20 B1 C32 C33 -66.9(6)
C8 N1 C1 C2 0.6(7)
Ge1 N1 C1 C2 173.2(4)
C8 N1 C1 C7 -178.2(4)
Ge1 N1 C1 C7 -5.6(5)
C21 C20 C25 F5 -179.9(4)
B1 C20 C25 F5 -4.6(7)
C21 C20 C25 C24 -0.4(7)
B1 C20 C25 C24 174.9(5)
C33 C32 C37 F15 178.3(4)
B1 C32 C37 F15 -10.7(7)
C33 C32 C37 C36 -0.8(6)
B1 C32 C37 C36 170.2(4)
F3 C23 C24 F4 1.3(8)
C22 C23 C24 F4 -179.8(4)
F3 C23 C24 C25 -177.7(4)
C22 C23 C24 C25 1.1(8)
F5 C25 C24 F4 -0.5(7)
C20 C25 C24 F4 180.0(4)
F5 C25 C24 C23 178.5(4)
C20 C25 C24 C23 -1.0(8)
C25 C20 C21 F1 179.2(4)
B1 C20 C21 F1 4.2(7)
C25 C20 C21 C22 1.7(7)
B1 C20 C21 C22 -173.2(5)
F2 C22 C21 F1 -0.4(6)
C23 C22 C21 F1 -179.3(4)
F2 C22 C21 C20 177.2(4)
C23 C22 C21 C20 -1.6(7)
C37 C32 C33 F11 -179.3(4)
B1 C32 C33 F11 9.1(6)
C37 C32 C33 C34 2.2(7)
B1 C32 C33 C34 -169.3(4)
F15 C37 C36 F14 1.6(6)
C32 C37 C36 F14 -179.2(4)
F15 C37 C36 C35A 179.6(4)
C32 C37 C36 C35A -1.3(7)
C9 N2 C7 C6 -6.7(7)
Ge1 N2 C7 C6 -175.0(4)
C9 N2 C7 C1 173.3(4)
Ge1 N2 C7 C1 5.1(5)
N1 C1 C7 N2 0.3(6)
C2 C1 C7 N2 -178.4(5)
N1 C1 C7 C6 -179.6(4)
C2 C1 C7 C6 1.7(8)
C1 N1 C8 C10 -99.0(5)
Ge1 N1 C8 C10 89.0(5)
C7 N2 C9 C11 110.6(5)
Ge1 N2 C9 C11 -82.3(5)
F7 C28 C27 F6 0.2(6)
C29 C28 C27 F6 179.2(4)
F7 C28 C27 C26 -179.5(4)
C29 C28 C27 C26 -0.5(7)
F10 C31 C30 F9 1.6(7)
C26 C31 C30 F9 179.9(4)
F10 C31 C30 C29 -177.3(4)
C26 C31 C30 C29 0.9(8)
C16 N3 C17 C19 -0.8(6)
Ge1 N3 C17 C19 -171.8(4)
F14 C36 C35A F13 2.4(7)
C37 C36 C35A F13 -175.5(4)
F14 C36 C35A C34 179.9(4)
C37 C36 C35A C34 1.9(7)
F13 C35A C34 F12 -2.4(7)
C36 C35A C34 F12 -179.8(4)
F13 C35A C34 C33 176.9(4)
C36 C35A C34 C33 -0.5(7)
F11 C33 C34 F12 -0.9(6)
C32 C33 C34 F12 177.6(4)
F11 C33 C34 C35A 179.8(4)
C32 C33 C34 C35A -1.7(7)
F6 C27 C26 C31 -178.6(4)
C28 C27 C26 C31 1.2(7)
F6 C27 C26 B1 -6.5(7)
C28 C27 C26 B1 173.3(4)
F10 C31 C26 C27 176.8(4)
C30 C31 C26 C27 -1.4(7)
F10 C31 C26 B1 4.0(6)
C30 C31 C26 B1 -174.1(4)
O1 B1 C26 C27 137.3(4)
C32 B1 C26 C27 -105.6(5)
C20 B1 C26 C27 18.4(7)
O1 B1 C26 C31 -51.0(5)
C32 B1 C26 C31 66.2(5)
C20 B1 C26 C31 -169.9(4)
C3 C4 C5 C6 4.3(10)
N1 C1 C2 C3 -176.1(5)
C7 C1 C2 C3 2.5(9)
C5 C4 C3 C2 -3.5(10)
C1 C2 C3 C4 -1.4(11)
N1 C8 C10 C12 58.6(6)
N1 C8 C10 C13 -177.5(4)
C4 C5 C6 C7 0.7(10)
N2 C7 C6 C5 175.7(5)
C1 C7 C6 C5 -4.4(9)
F9 C30 C29 F8 1.5(7)
C31 C30 C29 F8 -179.6(4)
F9 C30 C29 C28 -179.1(4)
C31 C30 C29 C28 -0.2(7)
F7 C28 C29 F8 -1.6(7)
C27 C28 C29 F8 179.4(4)
F7 C28 C29 C30 179.0(4)
C27 C28 C29 C30 -0.1(7)
N2 C9 C11 C14 -63.7(5)
N2 C9 C11 C15 171.3(4)
C19 C18 C16 N3 -0.3(6)
C17 N3 C16 C18 0.7(6)
Ge1 N3 C16 C18 171.7(4)
N3 C17 C19 C18 0.6(7)
C16 C18 C19 C17 -0.1(7)
